data_7134690
loop_
_publ_author_name
'Fukata, Oka'
'Kitagawa, Daichi'
'Mutoh, Katsuya'
'Kobatake, Seiya'

_publ_section_title
;
 Twisting of aryl groups affects thermal back reactivity of diarylbenzene
 photoswitches.
;
_journal_issue 59
_journal_name_full 'Chemical communications (Cambridge, England)'
_journal_page_first 11057
_journal_page_last 11060
_journal_paper_doi 10.1039/d5cc02172c
_journal_volume 61
_journal_year 2025
_chemical_formula_moiety 'C34 H34 F2 N2 S2'
_chemical_formula_sum 'C34 H34 F2 N2 S2'
_chemical_formula_weight 572.75
_space_group_crystal_system monoclinic
_space_group_IT_number 14
_space_group_name_Hall '-P 2yn'
_space_group_name_H-M_alt 'P 1 21/n 1'
_symmetry_cell_setting monoclinic
_symmetry_space_group_name_H-M 'P 1 21/n 1'
_atom_sites_solution_hydrogens geom
_audit_creation_method SHELXL-2014/7
_audit_update_record
;
2025-05-21 deposited with the CCDC.	2025-06-09 downloaded from the CCDC.
;
_cell_angle_alpha 90
_cell_angle_beta 91.6399(8)
_cell_angle_gamma 90
_cell_formula_units_Z 4
_cell_length_a 14.52300(10)
_cell_length_b 10.63980(10)
_cell_length_c 19.0421(2)
_cell_measurement_reflns_used 16399
_cell_measurement_temperature 100.00(10)
_cell_measurement_theta_max 78.5430
_cell_measurement_theta_min 3.7530
_cell_volume 2941.21(5)
_computing_cell_refinement 'CrysAlisPro 1.171.41.93a (Rigaku OD, 2020)'
_computing_data_collection 'CrysAlisPro 1.171.41.93a (Rigaku OD, 2020)'
_computing_data_reduction 'CrysAlisPro 1.171.41.93a (Rigaku OD, 2020)'
_computing_molecular_graphics 'Yadokari-XG 2009 (Wakita Nemoto et al., 2009)'
_computing_publication_material 'Yadokari-XG 2009 (Wakita,Nemoto et al., 2009)'
_computing_structure_refinement 'SHELXL-2014/7 (Sheldrick, 2014)'
_diffrn_ambient_temperature 100.00(10)
_diffrn_detector_area_resol_mean 10.0000
_diffrn_measured_fraction_theta_full 1.000
_diffrn_measured_fraction_theta_max 0.974
_diffrn_measurement_device_type 'XtaLAB Synergy, Single source at home/near, HyPix'
_diffrn_measurement_method '\w scans'
_diffrn_radiation_monochromator mirror
_diffrn_radiation_type CuK\a
_diffrn_radiation_wavelength 1.54184
_diffrn_reflns_av_R_equivalents 0.0380
_diffrn_reflns_av_unetI/netI 0.0315
_diffrn_reflns_Laue_measured_fraction_full 1.000
_diffrn_reflns_Laue_measured_fraction_max 0.974
_diffrn_reflns_limit_h_max 18
_diffrn_reflns_limit_h_min -17
_diffrn_reflns_limit_k_max 11
_diffrn_reflns_limit_k_min -13
_diffrn_reflns_limit_l_max 23
_diffrn_reflns_limit_l_min -24
_diffrn_reflns_number 25746
_diffrn_reflns_point_group_measured_fraction_full 1.000
_diffrn_reflns_point_group_measured_fraction_max 0.974
_diffrn_reflns_theta_full 67.684
_diffrn_reflns_theta_max 79.805
_diffrn_reflns_theta_min 3.776
_diffrn_source 'micro-focus sealed X-ray tube'
_exptl_absorpt_coefficient_mu 1.953
_exptl_absorpt_correction_T_max 1.00000
_exptl_absorpt_correction_T_min 0.83049
_exptl_absorpt_correction_type multi-scan
_exptl_absorpt_process_details
;
CrysAlisPro 1.171.41.93a (Rigaku Oxford Diffraction, 2020)
Empirical absorption correction using spherical harmonics,
implemented in SCALE3 ABSPACK scaling algorithm.
;
_exptl_crystal_colour colourless
_exptl_crystal_density_diffrn 1.293
_exptl_crystal_description block
_exptl_crystal_F_000 1208
_exptl_crystal_size_max 0.230
_exptl_crystal_size_mid 0.180
_exptl_crystal_size_min 0.140
_refine_diff_density_max 0.242
_refine_diff_density_min -0.387
_refine_diff_density_rms 0.052
_refine_ls_extinction_method none
_refine_ls_goodness_of_fit_ref 1.050
_refine_ls_hydrogen_treatment constr
_refine_ls_matrix_type full
_refine_ls_number_parameters 369
_refine_ls_number_reflns 6240
_refine_ls_number_restraints 0
_refine_ls_restrained_S_all 1.050
_refine_ls_R_factor_all 0.0416
_refine_ls_R_factor_gt 0.0390
_refine_ls_shift/su_max 0.000
_refine_ls_shift/su_mean 0.000
_refine_ls_structure_factor_coef Fsqd
_refine_ls_weighting_details 'w=1/[\s^2^(Fo^2^)+(0.0361P)^2^+2.2224P] where P=(Fo^2^+2Fc^2^)/3'
_refine_ls_weighting_scheme calc
_refine_ls_wR_factor_gt 0.0969
_refine_ls_wR_factor_ref 0.0984
_reflns_Friedel_coverage 0.000
_reflns_number_gt 5776
_reflns_number_total 6240
_reflns_threshold_expression 'I > 2\s(I)'
_cod_data_source_file d5cc02172c2.cif
_cod_data_source_block 5o
_cod_depositor_comments 'Adding full bibliography for 7134688--7134693.cif.'
_cod_original_sg_symbol_H-M 'P 21/n'
_cod_database_code 7134690
_shelx_shelxl_version_number 2014/7
_shelx_space_group_comment
;
The symmetry employed for this shelxl refinement is uniquely defined
by the following loop, which should always be used as a source of
symmetry information in preference to the above space-group names.
They are only intended as comments.
;
_shelx_estimated_absorpt_t_min 0.662
_shelx_estimated_absorpt_t_max 0.772

loop_
_space_group_symop_operation_xyz
'x, y, z'
'-x+1/2, y+1/2, -z+1/2'
'-x, -y, -z'
'x-1/2, -y-1/2, z-1/2'

loop_
_atom_site_label
_atom_site_type_symbol
_atom_site_fract_x
_atom_site_fract_y
_atom_site_fract_z
_atom_site_U_iso_or_equiv
_atom_site_adp_type
_atom_site_occupancy
_atom_site_site_symmetry_order
_atom_site_calc_flag
_atom_site_refinement_flags_posn
_atom_site_refinement_flags_adp
_atom_site_refinement_flags_occupancy
_atom_site_disorder_assembly
_atom_site_disorder_group
F1 F -0.07146(6) 0.34220(10) 0.03369(5) 0.0293(2) Uani 1 1 d . . . . .
F2 F -0.05652(7) 0.12108(10) -0.03475(6) 0.0310(2) Uani 1 1 d . . . . .
C1 C 0.34092(12) 0.42234(16) -0.08713(8) 0.0243(3) Uani 1 1 d . . . . .
H1 H 0.3844 0.3527 -0.0918 0.037 Uiso 1 1 calc R U . . .
H2 H 0.3658 0.4977 -0.1093 0.037 Uiso 1 1 calc R U . . .
H3 H 0.2819 0.4000 -0.1101 0.037 Uiso 1 1 calc R U . . .
C2 C 0.32658(11) 0.44771(15) -0.01092(8) 0.0211(3) Uani 1 1 d . . . . .
C3 C 0.25724(11) 0.41088(14) 0.03192(8) 0.0191(3) Uani 1 1 d . . . . .
C4 C 0.33776(11) 0.52132(15) 0.11118(8) 0.0206(3) Uani 1 1 d . . . . .
C5 C 0.37090(10) 0.57003(15) 0.18059(8) 0.0204(3) Uani 1 1 d . . . . .
C6 C 0.33571(10) 0.67804(15) 0.21310(8) 0.0203(3) Uani 1 1 d . . . . .
C7 C 0.36634(12) 0.69950(16) 0.28289(9) 0.0257(3) Uani 1 1 d . . . . .
H25 H 0.3421 0.7692 0.3075 0.031 Uiso 1 1 calc R U . . .
C8 C 0.43042(13) 0.62306(17) 0.31713(9) 0.0288(4) Uani 1 1 d . . . . .
H26 H 0.4485 0.6405 0.3645 0.035 Uiso 1 1 calc R U . . .
C9 C 0.46832(12) 0.52134(17) 0.28283(9) 0.0280(4) Uani 1 1 d . . . . .
H27 H 0.5141 0.4705 0.3054 0.034 Uiso 1 1 calc R U . . .
C10 C 0.43778(11) 0.49571(16) 0.21474(9) 0.0244(3) Uani 1 1 d . . . . .
H28 H 0.4629 0.4260 0.1907 0.029 Uiso 1 1 calc R U . . .
C11 C 0.26470(11) 0.76791(15) 0.17884(9) 0.0235(3) Uani 1 1 d . . . . .
C12 C 0.27487(13) 0.78445(17) 0.09937(9) 0.0303(4) Uani 1 1 d . . . . .
H4 H 0.3393 0.8029 0.0894 0.045 Uiso 1 1 calc R U . . .
H5 H 0.2358 0.8541 0.0828 0.045 Uiso 1 1 calc R U . . .
H6 H 0.2560 0.7069 0.0752 0.045 Uiso 1 1 calc R U . . .
C13 C 0.16771(12) 0.71678(18) 0.19288(11) 0.0323(4) Uani 1 1 d . . . . .
H7 H 0.1214 0.7730 0.1716 0.048 Uiso 1 1 calc R U . . .
H8 H 0.1590 0.7121 0.2437 0.048 Uiso 1 1 calc R U . . .
H9 H 0.1611 0.6327 0.1723 0.048 Uiso 1 1 calc R U . . .
C14 C 0.27489(13) 0.90050(16) 0.21063(10) 0.0291(4) Uani 1 1 d . . . . .
H10 H 0.3379 0.9307 0.2046 0.044 Uiso 1 1 calc R U . . .
H11 H 0.2618 0.8974 0.2608 0.044 Uiso 1 1 calc R U . . .
H12 H 0.2314 0.9577 0.1867 0.044 Uiso 1 1 calc R U . . .
C15 C 0.17734(11) 0.32939(14) 0.01321(8) 0.0188(3) Uani 1 1 d . . . . .
C16 C 0.08988(11) 0.37169(15) 0.03222(8) 0.0210(3) Uani 1 1 d . . . . .
H29 H 0.0840 0.4491 0.0566 0.025 Uiso 1 1 calc R U . . .
C17 C 0.01272(11) 0.30155(15) 0.01572(8) 0.0222(3) Uani 1 1 d . . . . .
C18 C 0.02033(11) 0.18851(15) -0.01964(8) 0.0231(3) Uani 1 1 d . . . . .
C19 C 0.10504(11) 0.14433(15) -0.03815(8) 0.0228(3) Uani 1 1 d . . . . .
H30 H 0.1095 0.0668 -0.0626 0.027 Uiso 1 1 calc R U . . .
C20 C 0.18507(11) 0.21310(14) -0.02122(8) 0.0194(3) Uani 1 1 d . . . . .
C21 C 0.37296(13) 0.17242(17) 0.07291(9) 0.0292(4) Uani 1 1 d . . . . .
H13 H 0.4121 0.2473 0.0770 0.044 Uiso 1 1 calc R U . . .
H14 H 0.4048 0.1007 0.0950 0.044 Uiso 1 1 calc R U . . .
H15 H 0.3149 0.1876 0.0965 0.044 Uiso 1 1 calc R U . . .
C22 C 0.35325(11) 0.14424(15) -0.00332(8) 0.0233(3) Uani 1 1 d . . . . .
C23 C 0.27372(11) 0.15776(14) -0.04281(8) 0.0195(3) Uani 1 1 d . . . . .
C24 C 0.35735(11) 0.06900(14) -0.12530(8) 0.0206(3) Uani 1 1 d . . . . .
C25 C 0.38488(10) 0.01256(14) -0.19284(8) 0.0196(3) Uani 1 1 d . . . . .
C26 C 0.35131(10) -0.10438(14) -0.21854(8) 0.0197(3) Uani 1 1 d . . . . .
C27 C 0.38011(11) -0.13962(15) -0.28534(8) 0.0236(3) Uani 1 1 d . . . . .
H31 H 0.3582 -0.2167 -0.3047 0.028 Uiso 1 1 calc R U . . .
C28 C 0.43918(12) -0.06689(16) -0.32443(9) 0.0268(3) Uani 1 1 d . . . . .
H32 H 0.4558 -0.0937 -0.3699 0.032 Uiso 1 1 calc R U . . .
C29 C 0.47399(12) 0.04462(17) -0.29732(9) 0.0271(3) Uani 1 1 d . . . . .
H33 H 0.5158 0.0938 -0.3232 0.032 Uiso 1 1 calc R U . . .
C30 C 0.44664(11) 0.08317(15) -0.23148(9) 0.0239(3) Uani 1 1 d . . . . .
H34 H 0.4705 0.1593 -0.2123 0.029 Uiso 1 1 calc R U . . .
C31 C 0.28521(11) -0.19062(15) -0.17888(8) 0.0218(3) Uani 1 1 d . . . . .
C32 C 0.31121(13) -0.20284(16) -0.10018(9) 0.0279(4) Uani 1 1 d . . . . .
H16 H 0.3766 -0.2248 -0.0947 0.042 Uiso 1 1 calc R U . . .
H17 H 0.2737 -0.2688 -0.0792 0.042 Uiso 1 1 calc R U . . .
H18 H 0.2999 -0.1227 -0.0766 0.042 Uiso 1 1 calc R U . . .
C33 C 0.18643(12) -0.13974(17) -0.18774(9) 0.0277(3) Uani 1 1 d . . . . .
H19 H 0.1835 -0.0547 -0.1682 0.042 Uiso 1 1 calc R U . . .
H20 H 0.1441 -0.1947 -0.1629 0.042 Uiso 1 1 calc R U . . .
H21 H 0.1687 -0.1374 -0.2378 0.042 Uiso 1 1 calc R U . . .
C34 C 0.28607(12) -0.32465(15) -0.20946(9) 0.0264(3) Uani 1 1 d . . . . .
H22 H 0.2635 -0.3226 -0.2584 0.040 Uiso 1 1 calc R U . . .
H23 H 0.2462 -0.3790 -0.1820 0.040 Uiso 1 1 calc R U . . .
H24 H 0.3491 -0.3576 -0.2074 0.040 Uiso 1 1 calc R U . . .
S1 S 0.40432(3) 0.53718(4) 0.03793(2) 0.02310(10) Uani 1 1 d . . . . .
S2 S 0.43673(3) 0.08148(4) -0.05613(2) 0.02461(10) Uani 1 1 d . . . . .
N1 N 0.26381(9) 0.45348(12) 0.10089(7) 0.0190(3) Uani 1 1 d . . . . .
N2 N 0.27605(9) 0.11294(12) -0.11125(7) 0.0198(3) Uani 1 1 d . . . . .

loop_
_atom_site_aniso_label
_atom_site_aniso_U_11
_atom_site_aniso_U_22
_atom_site_aniso_U_33
_atom_site_aniso_U_23
_atom_site_aniso_U_13
_atom_site_aniso_U_12
F1 0.0204(5) 0.0339(5) 0.0337(5) 0.0005(4) 0.0054(4) 0.0022(4)
F2 0.0251(5) 0.0321(5) 0.0357(6) -0.0006(4) -0.0019(4) -0.0090(4)
C1 0.0292(8) 0.0249(8) 0.0192(7) -0.0004(6) 0.0049(6) 0.0002(6)
C2 0.0232(7) 0.0203(7) 0.0198(7) -0.0013(6) 0.0022(6) 0.0009(6)
C3 0.0221(7) 0.0178(7) 0.0175(7) -0.0014(5) 0.0016(5) 0.0032(6)
C4 0.0200(7) 0.0205(7) 0.0214(7) -0.0033(6) 0.0034(6) 0.0019(6)
C5 0.0193(7) 0.0230(7) 0.0192(7) -0.0019(6) 0.0036(6) -0.0038(6)
C6 0.0199(7) 0.0213(7) 0.0198(7) -0.0022(6) 0.0043(6) -0.0050(6)
C7 0.0305(8) 0.0234(8) 0.0232(8) -0.0047(6) 0.0022(6) -0.0064(6)
C8 0.0353(9) 0.0288(8) 0.0219(8) -0.0015(6) -0.0058(7) -0.0104(7)
C9 0.0252(8) 0.0291(8) 0.0294(9) 0.0026(7) -0.0058(7) -0.0035(7)
C10 0.0216(7) 0.0252(8) 0.0263(8) -0.0025(6) 0.0012(6) -0.0015(6)
C11 0.0235(8) 0.0222(8) 0.0249(8) -0.0024(6) 0.0032(6) -0.0003(6)
C12 0.0363(9) 0.0290(9) 0.0255(9) 0.0019(7) 0.0018(7) 0.0078(7)
C13 0.0246(8) 0.0307(9) 0.0417(10) -0.0007(8) 0.0039(7) -0.0001(7)
C14 0.0312(9) 0.0223(8) 0.0341(9) -0.0044(7) 0.0025(7) 0.0022(7)
C15 0.0229(7) 0.0194(7) 0.0142(6) 0.0012(5) 0.0010(5) 0.0011(6)
C16 0.0254(8) 0.0205(7) 0.0173(7) 0.0006(6) 0.0023(6) 0.0009(6)
C17 0.0200(7) 0.0259(8) 0.0208(7) 0.0045(6) 0.0031(6) 0.0019(6)
C18 0.0239(8) 0.0254(8) 0.0200(7) 0.0030(6) -0.0017(6) -0.0060(6)
C19 0.0290(8) 0.0204(7) 0.0190(7) -0.0007(6) 0.0000(6) -0.0021(6)
C20 0.0238(7) 0.0198(7) 0.0147(7) 0.0012(5) 0.0003(5) 0.0018(6)
C21 0.0363(9) 0.0312(9) 0.0197(8) -0.0040(6) -0.0052(7) 0.0121(7)
C22 0.0285(8) 0.0222(7) 0.0191(7) -0.0022(6) -0.0008(6) 0.0055(6)
C23 0.0263(8) 0.0158(7) 0.0163(7) -0.0010(5) 0.0010(6) 0.0014(6)
C24 0.0249(7) 0.0174(7) 0.0193(7) -0.0004(6) -0.0003(6) 0.0012(6)
C25 0.0212(7) 0.0198(7) 0.0176(7) -0.0011(6) -0.0011(5) 0.0046(6)
C26 0.0211(7) 0.0198(7) 0.0182(7) -0.0001(6) -0.0013(5) 0.0034(6)
C27 0.0283(8) 0.0219(7) 0.0207(7) -0.0044(6) 0.0007(6) 0.0011(6)
C28 0.0307(9) 0.0296(8) 0.0205(8) -0.0047(6) 0.0059(6) 0.0014(7)
C29 0.0271(8) 0.0294(8) 0.0251(8) -0.0013(7) 0.0067(6) -0.0028(7)
C30 0.0255(8) 0.0222(8) 0.0240(8) -0.0030(6) 0.0008(6) -0.0006(6)
C31 0.0255(8) 0.0204(7) 0.0196(7) -0.0005(6) 0.0003(6) 0.0005(6)
C32 0.0382(9) 0.0244(8) 0.0210(8) 0.0024(6) 0.0001(7) -0.0023(7)
C33 0.0258(8) 0.0269(8) 0.0306(9) 0.0001(7) 0.0021(7) -0.0005(7)
C34 0.0336(9) 0.0203(8) 0.0253(8) 0.0008(6) -0.0008(7) -0.0022(7)
S1 0.02147(19) 0.0272(2) 0.02087(19) -0.00440(14) 0.00539(14) -0.00242(14)
S2 0.0262(2) 0.0276(2) 0.01972(19) -0.00462(14) -0.00377(14) 0.00868(15)
N1 0.0209(6) 0.0189(6) 0.0173(6) -0.0028(5) 0.0019(5) 0.0018(5)
N2 0.0247(6) 0.0181(6) 0.0168(6) -0.0013(5) 0.0009(5) 0.0009(5)

loop_
_atom_type_symbol
_atom_type_description
_atom_type_scat_dispersion_real
_atom_type_scat_dispersion_imag
_atom_type_scat_source
C C 0.0181 0.0091 'International Tables Vol C Tables 4.2.6.8 and 6.1.1.4'
H H 0.0000 0.0000 'International Tables Vol C Tables 4.2.6.8 and 6.1.1.4'
F F 0.0727 0.0534 'International Tables Vol C Tables 4.2.6.8 and 6.1.1.4'
N N 0.0311 0.0180 'International Tables Vol C Tables 4.2.6.8 and 6.1.1.4'
S S 0.3331 0.5567 'International Tables Vol C Tables 4.2.6.8 and 6.1.1.4'

loop_
_geom_angle_atom_site_label_1
_geom_angle_atom_site_label_2
_geom_angle_atom_site_label_3
_geom_angle
_geom_angle_site_symmetry_1
_geom_angle_site_symmetry_3
_geom_angle_publ_flag
C3 C2 C1 130.56(15) . . ?
C3 C2 S1 108.48(12) . . ?
C1 C2 S1 120.96(12) . . ?
C2 C3 N1 115.92(14) . . ?
C2 C3 C15 127.36(14) . . ?
N1 C3 C15 116.71(13) . . ?
N1 C4 C5 124.80(14) . . ?
N1 C4 S1 114.21(12) . . ?
C5 C4 S1 120.61(11) . . ?
C10 C5 C6 120.87(15) . . ?
C10 C5 C4 114.78(14) . . ?
C6 C5 C4 124.26(14) . . ?
C7 C6 C5 116.01(15) . . ?
C7 C6 C11 119.30(14) . . ?
C5 C6 C11 124.63(14) . . ?
C8 C7 C6 122.61(16) . . ?
C7 C8 C9 120.49(16) . . ?
C10 C9 C8 118.28(16) . . ?
C9 C10 C5 121.56(16) . . ?
C12 C11 C6 114.03(13) . . ?
C12 C11 C13 109.02(14) . . ?
C6 C11 C13 108.20(13) . . ?
C12 C11 C14 105.75(14) . . ?
C6 C11 C14 110.31(13) . . ?
C13 C11 C14 109.47(14) . . ?
C16 C15 C20 119.13(14) . . ?
C16 C15 C3 117.23(13) . . ?
C20 C15 C3 123.63(14) . . ?
C17 C16 C15 120.27(15) . . ?
F1 C17 C16 120.41(15) . . ?
F1 C17 C18 119.14(14) . . ?
C16 C17 C18 120.45(15) . . ?
F2 C18 C19 120.30(15) . . ?
F2 C18 C17 119.22(15) . . ?
C19 C18 C17 120.47(15) . . ?
C18 C19 C20 120.34(15) . . ?
C19 C20 C15 119.29(14) . . ?
C19 C20 C23 116.67(14) . . ?
C15 C20 C23 124.02(14) . . ?
C23 C22 C21 130.17(15) . . ?
C23 C22 S2 108.41(12) . . ?
C21 C22 S2 121.41(12) . . ?
C22 C23 N2 115.91(14) . . ?
C22 C23 C20 127.95(14) . . ?
N2 C23 C20 116.14(13) . . ?
N2 C24 C25 126.18(14) . . ?
N2 C24 S2 113.80(11) . . ?
C25 C24 S2 120.02(12) . . ?
C30 C25 C26 120.67(14) . . ?
C30 C25 C24 115.60(14) . . ?
C26 C25 C24 123.73(14) . . ?
C27 C26 C25 116.06(14) . . ?
C27 C26 C31 119.46(14) . . ?
C25 C26 C31 124.47(14) . . ?
C28 C27 C26 122.88(15) . . ?
C29 C28 C27 120.19(15) . . ?
C28 C29 C30 118.65(15) . . ?
C29 C30 C25 121.46(15) . . ?
C33 C31 C26 109.20(13) . . ?
C33 C31 C32 109.77(14) . . ?
C26 C31 C32 112.84(13) . . ?
C33 C31 C34 107.57(14) . . ?
C26 C31 C34 110.74(13) . . ?
C32 C31 C34 106.57(13) . . ?
C4 S1 C2 90.50(7) . . ?
C24 S2 C22 90.53(8) . . ?
C4 N1 C3 110.88(13) . . ?
C24 N2 C23 111.21(13) . . ?

loop_
_geom_bond_atom_site_label_1
_geom_bond_atom_site_label_2
_geom_bond_distance
_geom_bond_site_symmetry_2
_geom_bond_publ_flag
F1 C17 1.3501(18) . ?
F2 C18 1.3508(18) . ?
C1 C2 1.497(2) . ?
C2 C3 1.371(2) . ?
C2 S1 1.7280(16) . ?
C3 N1 1.3901(19) . ?
C3 C15 1.484(2) . ?
C4 N1 1.304(2) . ?
C4 C5 1.487(2) . ?
C4 S1 1.7280(16) . ?
C5 C10 1.398(2) . ?
C5 C6 1.408(2) . ?
C6 C7 1.408(2) . ?
C6 C11 1.538(2) . ?
C7 C8 1.385(3) . ?
C8 C9 1.386(3) . ?
C9 C10 1.385(2) . ?
C11 C12 1.535(2) . ?
C11 C13 1.540(2) . ?
C11 C14 1.541(2) . ?
C15 C16 1.405(2) . ?
C15 C20 1.406(2) . ?
C16 C17 1.375(2) . ?
C17 C18 1.384(2) . ?
C18 C19 1.372(2) . ?
C19 C20 1.403(2) . ?
C20 C23 1.484(2) . ?
C21 C22 1.502(2) . ?
C22 C23 1.368(2) . ?
C22 S2 1.7311(16) . ?
C23 N2 1.3891(19) . ?
C24 N2 1.305(2) . ?
C24 C25 1.485(2) . ?
C24 S2 1.7306(16) . ?
C25 C30 1.396(2) . ?
C25 C26 1.418(2) . ?
C26 C27 1.401(2) . ?
C26 C31 1.541(2) . ?
C27 C28 1.388(2) . ?
C28 C29 1.384(2) . ?
C29 C30 1.388(2) . ?
C31 C33 1.538(2) . ?
C31 C32 1.540(2) . ?
C31 C34 1.541(2) . ?

loop_
_geom_torsion_atom_site_label_1
_geom_torsion_atom_site_label_2
_geom_torsion_atom_site_label_3
_geom_torsion_atom_site_label_4
_geom_torsion
_geom_torsion_site_symmetry_1
_geom_torsion_site_symmetry_2
_geom_torsion_site_symmetry_3
_geom_torsion_site_symmetry_4
_geom_torsion_publ_flag
C1 C2 C3 N1 -178.65(15) . . . . ?
S1 C2 C3 N1 1.12(17) . . . . ?
C1 C2 C3 C15 2.5(3) . . . . ?
S1 C2 C3 C15 -177.78(13) . . . . ?
N1 C4 C5 C10 95.83(19) . . . . ?
S1 C4 C5 C10 -76.68(17) . . . . ?
N1 C4 C5 C6 -80.6(2) . . . . ?
S1 C4 C5 C6 106.91(16) . . . . ?
C10 C5 C6 C7 -4.9(2) . . . . ?
C4 C5 C6 C7 171.29(14) . . . . ?
C10 C5 C6 C11 177.81(14) . . . . ?
C4 C5 C6 C11 -6.0(2) . . . . ?
C5 C6 C7 C8 2.9(2) . . . . ?
C11 C6 C7 C8 -179.70(15) . . . . ?
C6 C7 C8 C9 0.8(3) . . . . ?
C7 C8 C9 C10 -2.5(3) . . . . ?
C8 C9 C10 C5 0.4(3) . . . . ?
C6 C5 C10 C9 3.5(2) . . . . ?
C4 C5 C10 C9 -173.09(15) . . . . ?
C7 C6 C11 C12 148.09(15) . . . . ?
C5 C6 C11 C12 -34.7(2) . . . . ?
C7 C6 C11 C13 -90.44(18) . . . . ?
C5 C6 C11 C13 86.75(18) . . . . ?
C7 C6 C11 C14 29.3(2) . . . . ?
C5 C6 C11 C14 -153.54(15) . . . . ?
C2 C3 C15 C16 -131.57(17) . . . . ?
N1 C3 C15 C16 49.54(19) . . . . ?
C2 C3 C15 C20 49.3(2) . . . . ?
N1 C3 C15 C20 -129.61(15) . . . . ?
C20 C15 C16 C17 -1.6(2) . . . . ?
C3 C15 C16 C17 179.19(14) . . . . ?
C15 C16 C17 F1 -179.76(13) . . . . ?
C15 C16 C17 C18 0.1(2) . . . . ?
F1 C17 C18 F2 -0.6(2) . . . . ?
C16 C17 C18 F2 179.53(14) . . . . ?
F1 C17 C18 C19 -179.53(14) . . . . ?
C16 C17 C18 C19 0.6(2) . . . . ?
F2 C18 C19 C20 -178.71(14) . . . . ?
C17 C18 C19 C20 0.2(2) . . . . ?
C18 C19 C20 C15 -1.7(2) . . . . ?
C18 C19 C20 C23 179.55(14) . . . . ?
C16 C15 C20 C19 2.4(2) . . . . ?
C3 C15 C20 C19 -178.47(14) . . . . ?
C16 C15 C20 C23 -178.98(14) . . . . ?
C3 C15 C20 C23 0.2(2) . . . . ?
C21 C22 C23 N2 -174.81(16) . . . . ?
S2 C22 C23 N2 3.86(18) . . . . ?
C21 C22 C23 C20 4.4(3) . . . . ?
S2 C22 C23 C20 -176.90(13) . . . . ?
C19 C20 C23 C22 -132.54(17) . . . . ?
C15 C20 C23 C22 48.8(2) . . . . ?
C19 C20 C23 N2 46.70(19) . . . . ?
C15 C20 C23 N2 -131.95(15) . . . . ?
N2 C24 C25 C30 110.85(18) . . . . ?
S2 C24 C25 C30 -68.96(17) . . . . ?
N2 C24 C25 C26 -68.4(2) . . . . ?
S2 C24 C25 C26 111.77(15) . . . . ?
C30 C25 C26 C27 -3.1(2) . . . . ?
C24 C25 C26 C27 176.10(14) . . . . ?
C30 C25 C26 C31 178.24(14) . . . . ?
C24 C25 C26 C31 -2.5(2) . . . . ?
C25 C26 C27 C28 1.1(2) . . . . ?
C31 C26 C27 C28 179.75(15) . . . . ?
C26 C27 C28 C29 1.4(3) . . . . ?
C27 C28 C29 C30 -1.7(3) . . . . ?
C28 C29 C30 C25 -0.4(3) . . . . ?
C26 C25 C30 C29 2.9(2) . . . . ?
C24 C25 C30 C29 -176.38(15) . . . . ?
C27 C26 C31 C33 -99.42(17) . . . . ?
C25 C26 C31 C33 79.14(18) . . . . ?
C27 C26 C31 C32 138.21(15) . . . . ?
C25 C26 C31 C32 -43.2(2) . . . . ?
C27 C26 C31 C34 18.8(2) . . . . ?
C25 C26 C31 C34 -162.58(14) . . . . ?
N1 C4 S1 C2 0.78(13) . . . . ?
C5 C4 S1 C2 174.04(13) . . . . ?
C3 C2 S1 C4 -1.03(12) . . . . ?
C1 C2 S1 C4 178.77(14) . . . . ?
N2 C24 S2 C22 2.54(13) . . . . ?
C25 C24 S2 C22 -177.63(13) . . . . ?
C23 C22 S2 C24 -3.46(13) . . . . ?
C21 C22 S2 C24 175.35(15) . . . . ?
C5 C4 N1 C3 -173.21(14) . . . . ?
S1 C4 N1 C3 -0.28(17) . . . . ?
C2 C3 N1 C4 -0.58(19) . . . . ?
C15 C3 N1 C4 178.45(13) . . . . ?
C25 C24 N2 C23 179.37(14) . . . . ?
S2 C24 N2 C23 -0.81(17) . . . . ?
C22 C23 N2 C24 -2.1(2) . . . . ?
C20 C23 N2 C24 178.59(13) . . . . ?
